data_7224391
loop_
_publ_author_name
'Mittapalli, Sudhir'
'Bolla, Geetha'
'Perumalla, Sravankumar'
'Nangia, Ashwini'

_publ_section_title
;
 Can we exchange water in a hydrate structure: a case study of etoricoxib
;
_journal_issue 16
_journal_name_full CrystEngComm
_journal_page_first 2825
_journal_paper_doi 10.1039/C6CE00003G
_journal_volume 18
_journal_year 2016
_chemical_compound_source synthetic
_chemical_formula_moiety 'C18 H15 Cl N2 O2 S, 0.5(C6 H10 O4)'
_chemical_formula_sum 'C21 H20 Cl N2 O4 S'
_chemical_formula_weight 431.90
_chemical_melting_point 414.3
_chemical_name_common 'etoricoxib-adipic acid cocrystal'
_chemical_name_systematic '5-Chloro-6'-methyl-3-[4-(methylsulfonyl)phenyl]-2,3'-bipyridine-hexane-1,6-dicarboxylic acid'
_space_group_crystal_system monoclinic
_space_group_IT_number 14
_space_group_name_Hall '-P 2yn'
_space_group_name_H-M_alt 'P 1 21/n 1'
_symmetry_space_group_name_Hall '-P 2yn'
_symmetry_space_group_name_H-M 'P 1 21/n 1'
_atom_sites_solution_hydrogens mixed
_audit_creation_method SHELXL-2014/7
_audit_update_record
;
2015-12-29 deposited with the CCDC.
2016-02-25 downloaded from the CCDC.
;
_cell_angle_alpha 90
_cell_angle_beta 98.603(2)
_cell_angle_gamma 90
_cell_formula_units_Z 4
_cell_length_a 16.6417(18)
_cell_length_b 5.4913(6)
_cell_length_c 23.838(3)
_cell_measurement_reflns_used 3765
_cell_measurement_temperature 298(2)
_cell_measurement_theta_max 26.38
_cell_measurement_theta_min 1.40
_cell_volume 2153.9(4)
_computing_structure_refinement 'SHELXL-2014/7 (Sheldrick, 2014)'
_diffrn_ambient_temperature 298(2)
_diffrn_measured_fraction_theta_full 1.000
_diffrn_measured_fraction_theta_max 0.999
_diffrn_measurement_device_type 'Xcalibur, Eos, Gemini'
_diffrn_measurement_method '\w scans'
_diffrn_radiation_type MoK\a
_diffrn_radiation_wavelength 0.71073
_diffrn_reflns_av_R_equivalents 0.0277
_diffrn_reflns_av_unetI/netI 0.0203
_diffrn_reflns_Laue_measured_fraction_full 1.000
_diffrn_reflns_Laue_measured_fraction_max 0.999
_diffrn_reflns_limit_h_max 20
_diffrn_reflns_limit_h_min -20
_diffrn_reflns_limit_k_max 6
_diffrn_reflns_limit_k_min -6
_diffrn_reflns_limit_l_max 29
_diffrn_reflns_limit_l_min -29
_diffrn_reflns_number 21794
_diffrn_reflns_point_group_measured_fraction_full 1.000
_diffrn_reflns_point_group_measured_fraction_max 0.999
_diffrn_reflns_theta_full 25.242
_diffrn_reflns_theta_max 26.379
_diffrn_reflns_theta_min 1.399
_exptl_absorpt_coefficient_mu 0.303
_exptl_crystal_colour colorless
_exptl_crystal_density_diffrn 1.332
_exptl_crystal_density_method 'not measured'
_exptl_crystal_description block
_exptl_crystal_F_000 900
_exptl_crystal_recrystallization_method 'Re-crystallisation from solvent: EtOAc-MeOH'
_exptl_crystal_size_max 0.33
_exptl_crystal_size_mid 0.31
_exptl_crystal_size_min 0.30
_refine_diff_density_max 0.635
_refine_diff_density_min -0.389
_refine_diff_density_rms 0.055
_refine_ls_extinction_method none
_refine_ls_goodness_of_fit_ref 1.025
_refine_ls_hydrogen_treatment mixed
_refine_ls_matrix_type full
_refine_ls_number_parameters 268
_refine_ls_number_reflns 4406
_refine_ls_number_restraints 0
_refine_ls_restrained_S_all 1.025
_refine_ls_R_factor_all 0.0632
_refine_ls_R_factor_gt 0.0555
_refine_ls_shift/su_max 0.001
_refine_ls_shift/su_mean 0.000
_refine_ls_structure_factor_coef Fsqd
_refine_ls_weighting_details 'w=1/[\s^2^(Fo^2^)+(0.0778P)^2^+1.1976P] where P=(Fo^2^+2Fc^2^)/3'
_refine_ls_weighting_scheme calc
_refine_ls_wR_factor_gt 0.1444
_refine_ls_wR_factor_ref 0.1516
_reflns_Friedel_coverage 0.000
_reflns_number_gt 3765
_reflns_number_total 4406
_reflns_threshold_expression 'I > 2\s(I)'
_cod_data_source_file c6ce00003g2.cif
_cod_data_source_block ETRADA
_cod_depositor_comments 'Adding full bibliography for 7224391--7224395.cif.'
_cod_database_code 7224391
_shelx_shelxl_version_number 2014/7
_shelx_space_group_comment
;
The symmetry employed for this shelxl refinement is uniquely defined
by the following loop, which should always be used as a source of
symmetry information in preference to the above space-group names.
They are only intended as comments.
;

loop_
_space_group_symop_operation_xyz
'x, y, z'
'-x+1/2, y+1/2, -z+1/2'
'-x, -y, -z'
'x-1/2, -y-1/2, z-1/2'

loop_
_atom_site_label
_atom_site_type_symbol
_atom_site_fract_x
_atom_site_fract_y
_atom_site_fract_z
_atom_site_U_iso_or_equiv
_atom_site_adp_type
_atom_site_occupancy
_atom_site_site_symmetry_order
_atom_site_calc_flag
_atom_site_refinement_flags_posn
_atom_site_refinement_flags_adp
S1 S 0.72748(3) 0.18883(10) 0.11762(2) 0.04763(18) Uani 1 1 d . .
Cl1 Cl 0.59101(6) 0.1853(3) 0.47912(3) 0.1167(4) Uani 1 1 d . .
C13 C 0.39355(13) 0.2931(4) 0.25289(9) 0.0462(5) Uani 1 1 d . .
C5 C 0.57714(12) 0.1967(4) 0.26136(9) 0.0443(5) Uani 1 1 d . .
C2 C 0.66762(13) 0.1881(4) 0.17295(9) 0.0428(5) Uani 1 1 d . .
C17 C 0.28253(13) 0.3051(5) 0.15532(9) 0.0498(5) Uani 1 1 d . .
O3 O 0.34483(12) 0.7813(4) 0.08420(9) 0.0698(5) Uani 1 1 d . .
O1 O 0.72374(11) 0.4286(3) 0.09373(8) 0.0648(5) Uani 1 1 d . .
C7 C 0.61383(13) 0.3778(4) 0.17694(9) 0.0450(5) Uani 1 1 d . .
H7 H 0.6079 0.5015 0.1500 0.054 Uiso 1 1 calc R U
N1 N 0.33794(11) 0.1279(4) 0.16220(8) 0.0494(4) Uani 1 1 d . .
N2 N 0.41391(13) 0.3100(5) 0.35316(9) 0.0681(6) Uani 1 1 d . .
O2 O 0.80531(10) 0.0900(4) 0.13944(8) 0.0686(5) Uani 1 1 d . .
C8 C 0.53265(13) 0.2103(4) 0.31105(9) 0.0483(5) Uani 1 1 d . .
C3 C 0.67650(14) 0.0029(4) 0.21268(10) 0.0508(5) Uani 1 1 d . .
H3 H 0.7127 -0.1241 0.2098 0.061 Uiso 1 1 calc R U
C6 C 0.56924(13) 0.3815(4) 0.22117(9) 0.0461(5) Uani 1 1 d . .
H6 H 0.5334 0.5092 0.2241 0.055 Uiso 1 1 calc R U
C10 C 0.57606(15) 0.1773(5) 0.36503(10) 0.0590(6) Uani 1 1 d . .
H10 H 0.6304 0.1308 0.3696 0.071 Uiso 1 1 calc R U
C19 C 0.41742(17) 0.6897(5) 0.08379(11) 0.0602(6) Uani 1 1 d . .
C4 C 0.63127(14) 0.0083(4) 0.25647(10) 0.0518(5) Uani 1 1 d . .
H4 H 0.6370 -0.1163 0.2832 0.062 Uiso 1 1 calc R U
C15 C 0.33665(14) 0.4778(5) 0.24464(10) 0.0539(6) Uani 1 1 d . .
H15 H 0.3359 0.5976 0.2721 0.065 Uiso 1 1 calc R U
C16 C 0.28108(14) 0.4844(5) 0.19569(10) 0.0557(6) Uani 1 1 d . .
H16 H 0.2428 0.6088 0.1899 0.067 Uiso 1 1 calc R U
C9 C 0.45014(14) 0.2714(5) 0.30735(9) 0.0504(5) Uani 1 1 d . .
C14 C 0.39214(13) 0.1243(4) 0.20963(9) 0.0485(5) Uani 1 1 d . .
H14 H 0.4311 0.0014 0.2138 0.058 Uiso 1 1 calc R U
C1 C 0.67840(17) -0.0121(5) 0.06629(11) 0.0634(7) Uani 1 1 d . .
H1A H 0.7034 -0.0023 0.0326 0.095 Uiso 1 1 calc R U
H1B H 0.6221 0.0316 0.0574 0.095 Uiso 1 1 calc R U
H1C H 0.6829 -0.1754 0.0808 0.095 Uiso 1 1 calc R U
O4 O 0.47767(14) 0.7759(5) 0.10978(12) 0.1029(9) Uani 1 1 d . .
C21 C 0.49358(17) 0.4132(5) 0.02290(11) 0.0647(7) Uani 1 1 d . .
H21A H 0.5397 0.4216 0.0530 0.078 Uiso 1 1 calc R U
H21B H 0.4909 0.2489 0.0078 0.078 Uiso 1 1 calc R U
C18 C 0.22127(16) 0.2981(6) 0.10218(11) 0.0697(8) Uani 1 1 d . .
H18A H 0.2274 0.4402 0.0798 0.105 Uiso 1 1 calc R U
H18B H 0.1674 0.2947 0.1121 0.105 Uiso 1 1 calc R U
H18C H 0.2298 0.1548 0.0808 0.105 Uiso 1 1 calc R U
C12 C 0.45766(19) 0.2841(7) 0.40415(11) 0.0799(9) Uani 1 1 d . .
H12 H 0.4333 0.3142 0.4361 0.096 Uiso 1 1 calc R U
C11 C 0.53807(17) 0.2140(6) 0.41116(10) 0.0726(8) Uani 1 1 d . .
C20 C 0.41606(19) 0.4667(6) 0.04747(13) 0.0724(8) Uani 1 1 d . .
H20A H 0.3717 0.4826 0.0163 0.087 Uiso 1 1 calc R U
H20B H 0.4042 0.3274 0.0699 0.087 Uiso 1 1 calc R U
H3A H 0.3466(16) 0.896(5) 0.1069(12) 0.062(8) Uiso 1 1 d . .

loop_
_atom_site_aniso_label
_atom_site_aniso_U_11
_atom_site_aniso_U_22
_atom_site_aniso_U_33
_atom_site_aniso_U_23
_atom_site_aniso_U_13
_atom_site_aniso_U_12
S1 0.0480(3) 0.0414(3) 0.0528(3) -0.0053(2) 0.0054(2) 0.0013(2)
Cl1 0.0926(6) 0.2062(13) 0.0428(4) 0.0120(5) -0.0178(4) -0.0122(7)
C13 0.0394(11) 0.0585(13) 0.0402(11) 0.0026(9) 0.0046(8) -0.0037(9)
C5 0.0396(10) 0.0476(12) 0.0428(11) 0.0013(9) -0.0032(8) -0.0061(9)
C2 0.0415(10) 0.0401(11) 0.0442(11) -0.0020(9) -0.0026(8) -0.0010(8)
C17 0.0388(11) 0.0675(15) 0.0421(11) 0.0063(10) 0.0028(9) -0.0022(10)
O3 0.0605(11) 0.0819(14) 0.0661(12) -0.0237(11) 0.0062(9) 0.0001(10)
O1 0.0780(12) 0.0445(9) 0.0779(12) 0.0015(8) 0.0308(9) -0.0025(8)
C7 0.0460(11) 0.0402(11) 0.0468(11) 0.0047(9) 0.0008(9) 0.0006(9)
N1 0.0410(9) 0.0602(11) 0.0447(10) -0.0043(9) -0.0007(7) -0.0022(8)
N2 0.0587(13) 0.1020(19) 0.0423(11) -0.0022(11) 0.0034(9) -0.0013(12)
O2 0.0495(10) 0.0793(13) 0.0752(12) -0.0138(10) 0.0031(8) 0.0132(9)
C8 0.0463(12) 0.0528(13) 0.0431(11) 0.0030(9) -0.0021(9) -0.0088(10)
C3 0.0518(12) 0.0419(12) 0.0557(13) 0.0027(10) -0.0020(10) 0.0070(9)
C6 0.0442(11) 0.0419(11) 0.0511(12) 0.0016(9) 0.0030(9) 0.0035(9)
C10 0.0501(13) 0.0754(17) 0.0471(12) 0.0074(12) -0.0064(10) -0.0120(12)
C19 0.0611(15) 0.0665(16) 0.0523(13) 0.0012(12) 0.0066(11) 0.0002(13)
C4 0.0515(12) 0.0486(12) 0.0514(12) 0.0106(10) -0.0055(10) 0.0007(10)
C15 0.0542(13) 0.0631(15) 0.0454(11) -0.0049(11) 0.0112(10) 0.0032(11)
C16 0.0473(12) 0.0677(15) 0.0522(13) 0.0060(11) 0.0080(10) 0.0118(11)
C9 0.0474(12) 0.0635(14) 0.0386(11) -0.0011(10) 0.0003(9) -0.0067(10)
C14 0.0415(11) 0.0536(12) 0.0482(12) -0.0009(10) -0.0010(9) 0.0000(9)
C1 0.0802(18) 0.0519(14) 0.0540(14) -0.0111(11) -0.0035(12) 0.0013(12)
O4 0.0700(14) 0.1137(19) 0.117(2) -0.0459(16) -0.0139(13) 0.0177(13)
C21 0.0735(17) 0.0627(16) 0.0578(14) -0.0026(12) 0.0096(12) 0.0099(13)
C18 0.0508(14) 0.098(2) 0.0547(14) 0.0053(14) -0.0111(11) 0.0025(14)
C12 0.0710(18) 0.126(3) 0.0420(13) -0.0026(15) 0.0058(12) -0.0076(18)
C11 0.0653(17) 0.108(2) 0.0393(12) 0.0078(13) -0.0102(11) -0.0156(16)
C20 0.084(2) 0.0686(17) 0.0705(17) -0.0086(14) 0.0319(15) -0.0030(15)

loop_
_atom_type_symbol
_atom_type_description
_atom_type_scat_dispersion_real
_atom_type_scat_dispersion_imag
_atom_type_scat_source
C C 0.0033 0.0016 'International Tables Vol C Tables 4.2.6.8 and 6.1.1.4'
H H 0.0000 0.0000 'International Tables Vol C Tables 4.2.6.8 and 6.1.1.4'
N N 0.0061 0.0033 'International Tables Vol C Tables 4.2.6.8 and 6.1.1.4'
O O 0.0106 0.0060 'International Tables Vol C Tables 4.2.6.8 and 6.1.1.4'
S S 0.1246 0.1234 'International Tables Vol C Tables 4.2.6.8 and 6.1.1.4'
Cl Cl 0.1484 0.1585 'International Tables Vol C Tables 4.2.6.8 and 6.1.1.4'

loop_
_geom_angle_atom_site_label_1
_geom_angle_atom_site_label_2
_geom_angle_atom_site_label_3
_geom_angle
_geom_angle_site_symmetry_1
O2 S1 O1 118.49(12) .
O2 S1 C1 108.48(12) .
O1 S1 C1 108.22(12) .
O2 S1 C2 107.99(11) .
O1 S1 C2 107.63(10) .
C1 S1 C2 105.27(12) .
C15 C13 C14 116.8(2) .
C15 C13 C9 120.9(2) .
C14 C13 C9 122.2(2) .
C6 C5 C4 118.8(2) .
C6 C5 C8 120.4(2) .
C4 C5 C8 120.7(2) .
C3 C2 C7 120.7(2) .
C3 C2 S1 119.89(17) .
C7 C2 S1 119.43(16) .
N1 C17 C16 121.3(2) .
N1 C17 C18 117.0(2) .
C16 C17 C18 121.7(2) .
C6 C7 C2 119.4(2) .
C17 N1 C14 118.8(2) .
C12 N2 C9 118.5(2) .
C10 C8 C9 117.2(2) .
C10 C8 C5 118.6(2) .
C9 C8 C5 124.05(19) .
C4 C3 C2 119.3(2) .
C7 C6 C5 120.8(2) .
C11 C10 C8 119.2(2) .
O4 C19 O3 123.2(3) .
O4 C19 C20 124.2(3) .
O3 C19 C20 112.6(2) .
C3 C4 C5 121.0(2) .
C16 C15 C13 120.0(2) .
C15 C16 C17 119.5(2) .
N2 C9 C8 122.8(2) .
N2 C9 C13 113.2(2) .
C8 C9 C13 124.0(2) .
N1 C14 C13 123.7(2) .
C21 C21 C20 112.4(3) 3_665
N2 C12 C11 122.0(3) .
C10 C11 C12 120.2(2) .
C10 C11 Cl1 120.6(2) .
C12 C11 Cl1 119.2(2) .
C19 C20 C21 116.1(3) .

loop_
_geom_bond_atom_site_label_1
_geom_bond_atom_site_label_2
_geom_bond_distance
_geom_bond_site_symmetry_2
S1 O2 1.4287(18) .
S1 O1 1.4323(18) .
S1 C1 1.756(2) .
S1 C2 1.768(2) .
Cl1 C11 1.732(2) .
C13 C15 1.381(3) .
C13 C14 1.384(3) .
C13 C9 1.490(3) .
C5 C6 1.388(3) .
C5 C4 1.388(3) .
C5 C8 1.490(3) .
C2 C3 1.383(3) .
C2 C7 1.386(3) .
C17 N1 1.334(3) .
C17 C16 1.380(3) .
C17 C18 1.503(3) .
O3 C19 1.310(3) .
C7 C6 1.377(3) .
N1 C14 1.337(3) .
N2 C12 1.328(3) .
N2 C9 1.341(3) .
C8 C10 1.390(3) .
C8 C9 1.403(3) .
C3 C4 1.376(3) .
C10 C11 1.363(4) .
C19 O4 1.195(3) .
C19 C20 1.498(4) .
C15 C16 1.377(3) .
C21 C21 1.489(5) 3_665
C21 C20 1.523(4) .
C12 C11 1.378(4) .
